data_2209205
loop_
_publ_author_name
'Wilkinson, Hazel S.'
'Harrison, William T. A.'

_publ_section_title
;
 Homopiperazinium bis(dihydrogenarsenate)
;
_journal_coeditor_code HG2038
_journal_issue 6
_journal_name_full 'Acta Crystallographica Section E'
_journal_page_first m1397
_journal_page_last m1399
_journal_paper_doi 10.1107/S1600536806018897
_journal_volume 62
_journal_year 2006
_chemical_formula_iupac 'C5 H14 N2 2+ , 2As H2 O4 -'
_chemical_formula_moiety 'C5 H14 N2 2+ , 2As H2 O4 -'
_chemical_formula_sum 'C5 H18 As2 N2 O8'
_chemical_formula_weight 384.05
_chemical_name_systematic
;
Homopiperizinium bis(dihydrogenarsenate)
;
_space_group_IT_number 14
_symmetry_cell_setting monoclinic
_symmetry_space_group_name_Hall '-P 2yn'
_symmetry_space_group_name_H-M 'P 1 21/n 1'
_atom_sites_solution_hydrogens 'difmap (O-H) and geom (others)'
_atom_sites_solution_primary direct
_atom_sites_solution_secondary difmap
_audit_creation_method SHELXL97
_cell_angle_alpha 90.00
_cell_angle_beta 90.2340(10)
_cell_angle_gamma 90.00
_cell_formula_units_Z 4
_cell_length_a 8.1495(3)
_cell_length_b 11.7163(4)
_cell_length_c 13.5730(5)
_cell_measurement_reflns_used 6614
_cell_measurement_temperature 293(2)
_cell_measurement_theta_max 32.51
_cell_measurement_theta_min 2.30
_cell_volume 1295.97(8)
_computing_cell_refinement 'SAINT (Bruker, 1999)'
_computing_data_collection 'SMART (Bruker, 1999)'
_computing_data_reduction SAINT
_computing_molecular_graphics 'ORTEP-3 (Farrugia, 1997)'
_computing_publication_material SHELXL97
_computing_structure_refinement 'SHELXL97 (Sheldrick, 1997)'
_computing_structure_solution 'SHELXS97 (Sheldrick, 1990)'
_diffrn_ambient_temperature 293(2)
_diffrn_measured_fraction_theta_full 0.986
_diffrn_measured_fraction_theta_max 0.986
_diffrn_measurement_device_type 'Bruker SMART1000 CCD area-detector'
_diffrn_measurement_method \w
_diffrn_radiation_monochromator graphite
_diffrn_radiation_source 'fine-focus sealed tube'
_diffrn_radiation_type MoK\a
_diffrn_radiation_wavelength 0.71073
_diffrn_reflns_av_R_equivalents 0.0251
_diffrn_reflns_av_sigmaI/netI 0.0283
_diffrn_reflns_limit_h_max 10
_diffrn_reflns_limit_h_min -12
_diffrn_reflns_limit_k_max 16
_diffrn_reflns_limit_k_min -17
_diffrn_reflns_limit_l_max 20
_diffrn_reflns_limit_l_min -19
_diffrn_reflns_number 14796
_diffrn_reflns_theta_full 32.53
_diffrn_reflns_theta_max 32.53
_diffrn_reflns_theta_min 2.30
_diffrn_standards_decay_% 0
_diffrn_standards_number 0
_exptl_absorpt_coefficient_mu 5.188
_exptl_absorpt_correction_T_max 0.491
_exptl_absorpt_correction_T_min 0.288
_exptl_absorpt_correction_type multi-scan
_exptl_absorpt_process_details '(SADABS; Bruker, 1999)'
_exptl_crystal_colour colourless
_exptl_crystal_density_diffrn 1.968
_exptl_crystal_density_method 'not measured'
_exptl_crystal_description block
_exptl_crystal_F_000 768
_exptl_crystal_size_max 0.32
_exptl_crystal_size_mid 0.19
_exptl_crystal_size_min 0.16
_refine_diff_density_max 0.404
_refine_diff_density_min -0.412
_refine_ls_extinction_coef 0.0013(3)
_refine_ls_extinction_expression Fc^*^=kFc[1+0.001xFc^2^\l^3^/sin(2\q)]^-1/4^
_refine_ls_extinction_method 'SHELXL97 (Sheldrick, 1997)'
_refine_ls_goodness_of_fit_ref 0.951
_refine_ls_hydrogen_treatment constr
_refine_ls_matrix_type full
_refine_ls_number_parameters 156
_refine_ls_number_reflns 4639
_refine_ls_number_restraints 0
_refine_ls_restrained_S_all 0.951
_refine_ls_R_factor_all 0.0338
_refine_ls_R_factor_gt 0.0241
_refine_ls_shift/su_max 0.001
_refine_ls_shift/su_mean 0.000
_refine_ls_structure_factor_coef Fsqd
_refine_ls_weighting_details 'calc w = 1/[\s^2^(Fo^2^)+(0.0308P)^2^] where P=(Fo^2^+2Fc^2^)/3'
_refine_ls_weighting_scheme calc
_refine_ls_wR_factor_gt 0.0551
_refine_ls_wR_factor_ref 0.0573
_reflns_number_gt 3760
_reflns_number_total 4639
_reflns_threshold_expression I>2\s(I)
_cod_data_source_file hg2038.cif
_cod_data_source_block I
_cod_original_sg_symbol_H-M 'P 21/n'
_cod_database_code 2209205
_cod_database_fobs_code 2209205

loop_
_symmetry_equiv_pos_as_xyz
'x, y, z'
'-x+1/2, y+1/2, -z+1/2'
'-x, -y, -z'
'x-1/2, -y-1/2, z-1/2'

loop_
_atom_site_type_symbol
_atom_site_label
_atom_site_fract_x
_atom_site_fract_y
_atom_site_fract_z
_atom_site_U_iso_or_equiv
_atom_site_adp_type
_atom_site_calc_flag
_atom_site_refinement_flags
_atom_site_occupancy
As As1 0.68569(2) 0.303928(15) 0.034816(14) 0.02193(5) Uani d . 1
O O1 0.76061(19) 0.32062(13) -0.07725(10) 0.0314(3) Uani d . 1
O O2 0.6564(2) 0.42518(14) 0.09465(14) 0.0511(5) Uani d . 1
O O3 0.50652(19) 0.22875(14) 0.03389(11) 0.0341(3) Uani d . 1
H H1 0.4560 0.2282 -0.0254 0.041 Uiso d R 1
O O4 0.8174(2) 0.21845(14) 0.09834(12) 0.0399(4) Uani d . 1
H H2 0.7830 0.1909 0.1536 0.048 Uiso d R 1
As As2 0.81196(2) 0.702982(15) 0.141776(14) 0.02319(5) Uani d . 1
O O5 0.64072(19) 0.77730(14) 0.13254(12) 0.0383(4) Uani d . 1
O O6 0.8354(2) 0.64027(14) 0.24990(10) 0.0415(4) Uani d . 1
O O7 0.9719(2) 0.79097(13) 0.11673(15) 0.0475(5) Uani d . 1
H H3 1.0517 0.7524 0.0866 0.057 Uiso d R 1
O O8 0.8236(2) 0.60340(12) 0.05025(10) 0.0334(3) Uani d . 1
H H4 0.7680 0.5397 0.0579 0.040 Uiso d R 1
C C1 0.2683(3) 0.39324(17) 0.18419(15) 0.0293(4) Uani d . 1
H H1A 0.2968 0.3474 0.2412 0.035 Uiso calc R 1
H H1B 0.2899 0.3479 0.1259 0.035 Uiso calc R 1
C C2 0.0894(3) 0.4205(2) 0.18770(17) 0.0360(5) Uani d . 1
H H2C 0.0288 0.3538 0.1658 0.043 Uiso calc R 1
H H2D 0.0674 0.4813 0.1411 0.043 Uiso calc R 1
N N1 0.3756(2) 0.49654(14) 0.18250(13) 0.0293(4) Uani d . 1
H H5 0.4714 0.4778 0.1541 0.035 Uiso calc R 1
H H6 0.3274 0.5499 0.1445 0.035 Uiso calc R 1
C C3 0.1419(3) 0.48886(19) 0.36471(16) 0.0387(5) Uani d . 1
H H3A 0.2062 0.4225 0.3832 0.046 Uiso calc R 1
H H3B 0.0810 0.5132 0.4223 0.046 Uiso calc R 1
C C4 0.2583(3) 0.58472(19) 0.33405(17) 0.0375(5) Uani d . 1
H H4A 0.1984 0.6375 0.2922 0.045 Uiso calc R 1
H H4B 0.2915 0.6262 0.3927 0.045 Uiso calc R 1
C C5 0.4107(3) 0.54720(19) 0.28025(17) 0.0345(5) Uani d . 1
H H5A 0.4823 0.6125 0.2718 0.041 Uiso calc R 1
H H5B 0.4686 0.4916 0.3203 0.041 Uiso calc R 1
N N2 0.0242(2) 0.45573(15) 0.28616(15) 0.0351(4) Uani d . 1
H H2A -0.0442 0.5150 0.2763 0.042 Uiso calc R 1
H H2B -0.0368 0.3977 0.3094 0.042 Uiso calc R 1

loop_
_atom_site_aniso_label
_atom_site_aniso_U_11
_atom_site_aniso_U_22
_atom_site_aniso_U_33
_atom_site_aniso_U_12
_atom_site_aniso_U_13
_atom_site_aniso_U_23
As1 0.02024(9) 0.02205(9) 0.02354(9) -0.00063(7) 0.00305(7) 0.00010(7)
O1 0.0299(7) 0.0391(8) 0.0253(7) 0.0027(6) 0.0061(6) 0.0103(6)
O2 0.0463(10) 0.0324(8) 0.0749(13) -0.0089(7) 0.0309(9) -0.0224(8)
O3 0.0252(7) 0.0476(9) 0.0295(7) -0.0123(7) -0.0023(6) 0.0063(7)
O4 0.0291(8) 0.0560(10) 0.0346(8) 0.0050(7) -0.0018(7) 0.0176(7)
As2 0.02066(9) 0.02539(9) 0.02351(9) 0.00275(7) -0.00057(7) -0.00614(7)
O5 0.0277(8) 0.0512(9) 0.0360(8) 0.0179(7) -0.0075(6) -0.0145(7)
O6 0.0559(11) 0.0449(9) 0.0237(7) 0.0201(8) -0.0018(7) -0.0036(6)
O7 0.0350(9) 0.0323(9) 0.0754(14) -0.0087(7) 0.0180(9) -0.0190(8)
O8 0.0436(9) 0.0294(7) 0.0271(7) -0.0041(7) 0.0047(7) -0.0092(6)
C1 0.0353(11) 0.0238(9) 0.0287(9) 0.0041(8) 0.0010(8) -0.0031(8)
C2 0.0287(11) 0.0394(12) 0.0400(12) -0.0041(9) -0.0013(9) -0.0004(9)
N1 0.0259(8) 0.0301(9) 0.0322(9) 0.0045(7) 0.0074(7) 0.0058(7)
C3 0.0494(14) 0.0342(11) 0.0326(11) 0.0016(10) 0.0135(10) 0.0013(9)
C4 0.0451(13) 0.0277(10) 0.0396(12) -0.0009(9) 0.0066(10) -0.0077(9)
C5 0.0298(11) 0.0296(11) 0.0441(12) -0.0033(8) -0.0020(9) -0.0014(9)
N2 0.0273(9) 0.0292(9) 0.0488(11) 0.0024(7) 0.0115(8) 0.0103(8)

loop_
_atom_type_symbol
_atom_type_description
_atom_type_scat_dispersion_real
_atom_type_scat_dispersion_imag
_atom_type_scat_source
C C 0.0033 0.0016 'International Tables Vol C Tables 4.2.6.8 and 6.1.1.4'
H H 0.0000 0.0000 'International Tables Vol C Tables 4.2.6.8 and 6.1.1.4'
N N 0.0061 0.0033 'International Tables Vol C Tables 4.2.6.8 and 6.1.1.4'
O O 0.0106 0.0060 'International Tables Vol C Tables 4.2.6.8 and 6.1.1.4'
As As 0.0499 2.0058 'International Tables Vol C Tables 4.2.6.8 and 6.1.1.4'

loop_
_geom_angle_atom_site_label_1
_geom_angle_atom_site_label_2
_geom_angle_atom_site_label_3
_geom_angle
O1 As1 O2 113.88(8)
O1 As1 O4 107.56(8)
O2 As1 O4 110.43(9)
O1 As1 O3 111.95(8)
O2 As1 O3 108.77(8)
O4 As1 O3 103.78(8)
As1 O3 H1 113.4
As1 O4 H2 117.0
O5 As2 O6 113.40(8)
O5 As2 O7 108.32(9)
O6 As2 O7 111.23(10)
O5 As2 O8 110.81(8)
O6 As2 O8 109.63(7)
O7 As2 O8 102.95(8)
As2 O7 H3 110.2
As2 O8 H4 117.6
N1 C1 C2 113.53(17)
N1 C1 H1A 108.9
C2 C1 H1A 108.9
N1 C1 H1B 108.9
C2 C1 H1B 108.9
H1A C1 H1B 107.7
C1 C2 N2 115.93(19)
C1 C2 H2C 108.3
N2 C2 H2C 108.3
C1 C2 H2D 108.3
N2 C2 H2D 108.3
H2C C2 H2D 107.4
C5 N1 C1 114.97(16)
C5 N1 H5 108.5
C1 N1 H5 108.5
C5 N1 H6 108.5
C1 N1 H6 108.5
H5 N1 H6 107.5
N2 C3 C4 113.39(18)
N2 C3 H3A 108.9
C4 C3 H3A 108.9
N2 C3 H3B 108.9
C4 C3 H3B 108.9
H3A C3 H3B 107.7
C5 C4 C3 115.50(18)
C5 C4 H4A 108.4
C3 C4 H4A 108.4
C5 C4 H4B 108.4
C3 C4 H4B 108.4
H4A C4 H4B 107.5
N1 C5 C4 113.23(18)
N1 C5 H5A 108.9
C4 C5 H5A 108.9
N1 C5 H5B 108.9
C4 C5 H5B 108.9
H5A C5 H5B 107.7
C3 N2 C2 118.85(17)
C3 N2 H2A 107.6
C2 N2 H2A 107.6
C3 N2 H2B 107.6
C2 N2 H2B 107.6
H2A N2 H2B 107.0

loop_
_geom_bond_atom_site_label_1
_geom_bond_atom_site_label_2
_geom_bond_distance
_geom_bond_publ_flag
As1 O1 1.6530(14) y
As1 O2 1.6543(15) y
As1 O4 1.7001(15) y
As1 O3 1.7053(14) y
O3 H1 0.9028 ?
O4 H2 0.8642 ?
As2 O5 1.6492(14) y
As2 O6 1.6516(15) y
As2 O7 1.6973(16) y
As2 O8 1.7072(13) y
O7 H3 0.8921 ?
O8 H4 0.8799 ?
C1 N1 1.493(3) ?
C1 C2 1.494(3) ?
C1 H1A 0.9700 ?
C1 H1B 0.9700 ?
C2 N2 1.498(3) ?
C2 H2C 0.9700 ?
C2 H2D 0.9700 ?
N1 C5 1.480(3) ?
N1 H5 0.9000 ?
N1 H6 0.9000 ?
C3 N2 1.483(3) ?
C3 C4 1.529(3) ?
C3 H3A 0.9700 ?
C3 H3B 0.9700 ?
C4 C5 1.509(3) ?
C4 H4A 0.9700 ?
C4 H4B 0.9700 ?
C5 H5A 0.9700 ?
C5 H5B 0.9700 ?
N2 H2A 0.9000 ?
N2 H2B 0.9000 ?

loop_
_geom_hbond_atom_site_label_D
_geom_hbond_atom_site_label_H
_geom_hbond_atom_site_label_A
_geom_hbond_site_symmetry_A
_geom_hbond_distance_DH
_geom_hbond_distance_HA
_geom_hbond_distance_DA
_geom_hbond_angle_DHA
O3 H1 O5 3_665 0.90 1.65 2.555(2) 178
O4 H2 O6 2_645 0.86 1.73 2.579(2) 165
O7 H3 O1 3_765 0.89 1.76 2.600(2) 156
O8 H4 O2 . 0.88 1.70 2.567(2) 169
N1 H5 O2 . 0.90 1.82 2.716(2) 174
N1 H6 O1 3_665 0.90 1.91 2.802(2) 171
N2 H2A O6 1_455 0.90 1.80 2.698(2) 174
N2 H2B O5 2_545 0.90 1.83 2.721(2) 173

loop_
_geom_torsion_atom_site_label_1
_geom_torsion_atom_site_label_2
_geom_torsion_atom_site_label_3
_geom_torsion_atom_site_label_4
_geom_torsion
_geom_torsion_publ_flag
N1 C1 C2 N2 -77.8(2) y
C1 C2 N2 C3 15.0(3) y
C2 N2 C3 C4 55.6(3) y
N2 C3 C4 C5 -85.6(2) y
C3 C4 C5 N1 65.9(3) y
C4 C5 N1 C1 -59.7(2) y
C5 N1 C1 C2 83.3(2) y

loop_
_cod_related_entry_id
_cod_related_entry_database
_cod_related_entry_code
1 ChemSpider 30654963
